data_2101254
loop_
_publ_author_name
'Labb\'e, P.'
'Led\'esert, M.'
'Maignan, A.'
'Martin, C.'
'Leligny, H.'
'Raveau, B.'

_publ_section_title
;
 Single crystal study of the `BaSr' 1212 superconductor
 Tl~1+<i>x~</i>BaSrCa~1-<i>x~</i>Cu~2~O~7-\d~
;
_journal_issue 1
_journal_name_full 'Acta Crystallographica Section B'
_journal_page_first 18
_journal_page_last 22
_journal_paper_doi 10.1107/S0108768194004829
_journal_volume 51
_journal_year 1995
_chemical_formula_sum 'Ba1.04 Ca0.78 Cu2 O7 Sr0.96 Tl1.22'
_chemical_formula_weight 746.6
_symmetry_cell_setting tetragonal
_symmetry_space_group_name_Hall '-P 4 2'
_symmetry_space_group_name_H-M 'P 4/m m m'
_cell_angle_alpha 90
_cell_angle_beta 90
_cell_angle_gamma 90
_cell_formula_units_Z 1
_cell_length_a 3.8234(9)
_cell_length_b 3.8234(9)
_cell_length_c 12.384(4)
_cell_volume 181.0
_diffrn_radiation_type Mo
_diffrn_radiation_wavelength 0.71073
_exptl_absorpt_coefficient_mu 46.7
_exptl_crystal_density_diffrn 6.8
_cod_data_source_file du0384.cif
_cod_database_code 2101254

loop_
_atom_site_label
_atom_site_fract_x
_atom_site_fract_y
_atom_site_fract_z
Tl .0862(6) .0 .0
Ca .5 .5 .5
Ba .5 .5 .21280(10)
Cu .0 .0 .3675(2)
O(1) .5 .0 .3749(8)
O(2) .0 .0 .1640(10)
O(3) .5 .5 .0
